data_7063219
loop_
_publ_author_name
'Viswanathan, Thamodharan'
'David, Ezhumalai'
'Prabu, Selvam'
'Mishra, Kamini'
'Prakash, Muthuramalingam'
'Shanmugan, Swaminathan'
'Palanisami, Nallasamy'

_publ_section_title
;
 Effect of the phenyl group on the non-linear optical (NLO) and
 aggregation induced emission (AIE) properties of ferrocene conjugated
 linear D--\p--A/D--\p--A--\p--A chromophores
;
_journal_issue 23
_journal_name_full 'New Journal of Chemistry'
_journal_page_first 10717
_journal_page_last 10729
_journal_paper_doi 10.1039/D4NJ01199F
_journal_volume 48
_journal_year 2024
_chemical_absolute_configuration unk
_chemical_formula_moiety 'C31 H22 Fe N2 O2'
_chemical_formula_sum 'C31 H22 Fe N2 O2'
_chemical_formula_weight 510.378
_space_group_crystal_system monoclinic
_space_group_IT_number 7
_space_group_name_Hall 'P -2yc'
_space_group_name_H-M_alt 'P 1 c 1'
_symmetry_Int_Tables_number 7
_audit_creation_date 2024-05-02
_audit_creation_method
;
Olex2 1.5
(compiled 2024.02.16 svn.r378c4104 for OlexSys, GUI svn.r6928)
;
_audit_update_record
;
2024-05-07 deposited with the CCDC.	2024-05-16 downloaded from the CCDC.
;
_cell_angle_alpha 90
_cell_angle_beta 103.741(5)
_cell_angle_gamma 90
_cell_formula_units_Z 2
_cell_length_a 15.505(2)
_cell_length_b 5.9113(8)
_cell_length_c 13.0683(13)
_cell_measurement_reflns_used 3072
_cell_measurement_temperature 296(2)
_cell_measurement_theta_max 47.564
_cell_measurement_theta_min 5.410
_cell_volume 1163.5(2)
_computing_cell_refinement 'APEX2/SAINT (Bruker, 2004)'
_computing_data_collection 'APEX2 (Bruker, 2004)'
_computing_data_reduction 'SAINT/XPREP (Bruker, 2004)'
_computing_molecular_graphics 'Olex2 1.5 (Dolomanov et al., 2009)'
_computing_publication_material 'Olex2 1.5 (Dolomanov et al., 2009)'
_computing_structure_refinement 'olex2.refine 1.5 (Bourhis et al., 2015)'
_computing_structure_solution 'SIR92 (Altornare et al., 1993)'
_diffrn_ambient_temperature 296.15
_diffrn_measured_fraction_theta_full 0.9972
_diffrn_measured_fraction_theta_max 0.9409
_diffrn_measurement_device_type 'Bruker axs kappa apex2 CCD Diffractometer'
_diffrn_measurement_method '\w and \f scan'
_diffrn_radiation_type 'Mo K\a'
_diffrn_radiation_wavelength 0.71073
_diffrn_reflns_av_R_equivalents 0.0340
_diffrn_reflns_av_unetI/netI 0.0582
_diffrn_reflns_Laue_measured_fraction_full 0.9972
_diffrn_reflns_Laue_measured_fraction_max 0.9409
_diffrn_reflns_limit_h_max 20
_diffrn_reflns_limit_h_min -20
_diffrn_reflns_limit_k_max 7
_diffrn_reflns_limit_k_min -7
_diffrn_reflns_limit_l_max 17
_diffrn_reflns_limit_l_min -14
_diffrn_reflns_number 9061
_diffrn_reflns_point_group_measured_fraction_full 0.8507
_diffrn_reflns_point_group_measured_fraction_max 0.7531
_diffrn_reflns_theta_full 25.2417
_diffrn_reflns_theta_max 28.31
_diffrn_reflns_theta_min 2.70
_exptl_absorpt_coefficient_mu 0.681
_exptl_absorpt_correction_T_max 0.822
_exptl_absorpt_correction_T_min 0.796
_exptl_absorpt_correction_type multi-scan
_exptl_absorpt_process_details 'SADABS (Bruker, 1999)'
_exptl_crystal_density_diffrn 1.457
_exptl_crystal_description block
_exptl_crystal_F_000 529.030
_exptl_crystal_size_max 0.35
_exptl_crystal_size_mid 0.35
_exptl_crystal_size_min 0.3
_refine_diff_density_max 0.2107
_refine_diff_density_min -0.2558
_refine_diff_density_rms 0.0570
_refine_ls_abs_structure_details 'Hooft, R.W.W., Straver, L.H., Spek, A.L. (2010). J. Appl. Cryst., 43, 665-668.'
_refine_ls_abs_structure_Flack -0.001(13)
_refine_ls_d_res_high 0.7494
_refine_ls_d_res_low 7.5305
_refine_ls_goodness_of_fit_ref 0.9783
_refine_ls_hydrogen_treatment constr
_refine_ls_matrix_type full
_refine_ls_number_constraints 44
_refine_ls_number_parameters 325
_refine_ls_number_reflns 4349
_refine_ls_number_restraints 2
_refine_ls_restrained_S_all 0.9783
_refine_ls_R_factor_all 0.0501
_refine_ls_R_factor_gt 0.0368
_refine_ls_shift/su_max 0.0007
_refine_ls_shift/su_mean 0.0001
_refine_ls_structure_factor_coef Fsqd
_refine_ls_weighting_details 'w=1/[\s^2^(Fo^2^)+(0.0264P)^2^] where P=(Fo^2^+2Fc^2^)/3'
_refine_ls_weighting_scheme calc
_refine_ls_wR_factor_gt 0.0682
_refine_ls_wR_factor_ref 0.0731
_reflns_Friedel_coverage 0.565
_reflns_limit_h_max 20
_reflns_limit_h_min -20
_reflns_limit_k_max 7
_reflns_limit_k_min -7
_reflns_limit_l_max 17
_reflns_limit_l_min -14
_reflns_number_gt 3607
_reflns_number_total 4349
_reflns_threshold_expression I>=2u(I)
_cod_data_source_file d4nj01199f2.cif
_cod_data_source_block shelx_CCDC2
_cod_depositor_comments 'Adding full bibliography for 7063218--7063219.cif.'
_cod_original_cell_volume 1163.5(3)
_cod_original_sg_symbol_Hall ' P -2yc'
_cod_database_code 7063219
_olex2_refinement_description
;
1. Fixed Uiso
 At 1.2 times of:
  All C(H) groups
2.a Ternary CH refined with riding coordinates:
 C23(H23), C24(H24), C25(H25), C26(H26), C27(H27), C28(H28), C29(H29),
 C30(H30), C31(H31)
2.b Aromatic/amide H refined with riding coordinates:
 C1(H1), C2(H2), C4(H4), C5(H5), C9(H9), C11(H11), C12(H12), C14(H14),
 C15(H15), C17(H17), C18(H18), C20(H20), C21(H21)
;
_olex2_submission_special_instructions 'No special instructions were received'

loop_
_space_group_symop_id
_space_group_symop_operation_xyz
1 x,y,z
2 x,-y,z+1/2

loop_
_atom_site_label
_atom_site_type_symbol
_atom_site_fract_x
_atom_site_fract_y
_atom_site_fract_z
_atom_site_U_iso_or_equiv
_atom_site_adp_type
_atom_site_occupancy
_atom_site_refinement_flags_posn
C1 C 0.1764(2) 0.8338(6) 0.7951(3) 0.0492(8) Uani 1.000000 .
H1 H 0.1624(2) 0.9716(6) 0.7608(3) 0.0590(10) Uiso 1.000000 R
C2 C 0.1250(2) 0.7567(6) 0.8600(2) 0.0489(8) Uani 1.000000 .
H2 H 0.0771(2) 0.8412(6) 0.8702(2) 0.0587(10) Uiso 1.000000 R
C3 C 0.1456(2) 0.5519(5) 0.9096(2) 0.0400(7) Uani 1.000000 .
C4 C 0.2176(2) 0.4300(5) 0.8984(2) 0.0479(8) Uani 1.000000 .
H4 H 0.2313(2) 0.2933(5) 0.9338(2) 0.0575(10) Uiso 1.000000 R
C5 C 0.2695(2) 0.5094(5) 0.8353(2) 0.0467(8) Uani 1.000000 .
H5 H 0.3193(2) 0.4277(5) 0.8294(2) 0.0561(9) Uiso 1.000000 R
C6 C 0.24882(19) 0.7117(5) 0.7792(2) 0.0373(7) Uani 1.000000 .
C7 C 0.2986(2) 0.7887(5) 0.7024(2) 0.0384(7) Uani 1.000000 .
C8 C 0.2726(2) 1.0103(6) 0.6567(2) 0.0493(8) Uani 1.000000 .
C9 C 0.3600(2) 0.6665(5) 0.6708(2) 0.0403(7) Uani 1.000000 .
H9 H 0.3732(2) 0.5300(5) 0.7065(2) 0.0484(9) Uiso 1.000000 R
C10 C 0.41087(19) 0.7052(5) 0.5910(2) 0.0365(7) Uani 1.000000 .
C11 C 0.4677(2) 0.5314(5) 0.5760(2) 0.0459(8) Uani 1.000000 .
H11 H 0.4729(2) 0.4028(5) 0.6179(2) 0.0551(9) Uiso 1.000000 R
C12 C 0.5163(2) 0.5458(5) 0.5006(2) 0.0432(8) Uani 1.000000 .
H12 H 0.5540(2) 0.4273(5) 0.4937(2) 0.0519(9) Uiso 1.000000 R
C13 C 0.51064(18) 0.7336(5) 0.4343(2) 0.0330(6) Uani 1.000000 .
C14 C 0.4540(2) 0.9047(5) 0.4499(2) 0.0427(7) Uani 1.000000 .
H14 H 0.4486(2) 1.0329(5) 0.4076(2) 0.0512(9) Uiso 1.000000 R
C15 C 0.4055(2) 0.8930(5) 0.5256(2) 0.0439(8) Uani 1.000000 .
H15 H 0.3685(2) 1.0127(5) 0.5330(2) 0.0527(9) Uiso 1.000000 R
C16 C 0.56380(19) 0.7469(5) 0.3539(2) 0.0325(6) Uani 1.000000 .
C17 C 0.6213(2) 0.5765(5) 0.3403(2) 0.0428(7) Uani 1.000000 .
H17 H 0.6263(2) 0.4486(5) 0.3827(2) 0.0514(9) Uiso 1.000000 R
C18 C 0.6715(2) 0.5889(5) 0.2664(3) 0.0443(9) Uani 1.000000 .
H18 H 0.7089(2) 0.4696(5) 0.2601(3) 0.0532(11) Uiso 1.000000 R
C19 C 0.66704(18) 0.7769(4) 0.20108(19) 0.0319(6) Uani 1.000000 .
C20 C 0.6096(2) 0.9493(5) 0.2150(2) 0.0404(7) Uani 1.000000 .
H20 H 0.6048(2) 1.0780(5) 0.1730(2) 0.0484(9) Uiso 1.000000 R
C21 C 0.5602(2) 0.9343(5) 0.2887(2) 0.0410(7) Uani 1.000000 .
H21 H 0.5229(2) 1.0538(5) 0.2954(2) 0.0492(9) Uiso 1.000000 R
C22 C 0.71676(19) 0.7891(5) 0.1188(2) 0.0357(7) Uani 1.000000 .
C23 C 0.7686(2) 0.6124(5) 0.0872(2) 0.0411(7) Uani 1.000000 .
H23 H 0.7789(2) 0.4618(5) 0.1191(2) 0.0494(8) Uiso 1.000000 R
C24 C 0.8023(2) 0.6927(6) 0.0028(2) 0.0512(8) Uani 1.000000 .
H24 H 0.8399(2) 0.6070(6) -0.0340(2) 0.0614(10) Uiso 1.000000 R
C25 C 0.7729(3) 0.9147(6) -0.0196(3) 0.0525(11) Uani 1.000000 .
H25 H 0.7868(3) 1.0113(6) -0.0745(3) 0.0630(13) Uiso 1.000000 R
C26 C 0.7202(2) 0.9774(6) 0.0512(2) 0.0426(7) Uani 1.000000 .
H26 H 0.6917(2) 1.1246(6) 0.0537(2) 0.0511(9) Uiso 1.000000 R
C27 C 0.8974(2) 1.1148(6) 0.2488(3) 0.0595(9) Uani 1.000000 .
H27 H 0.8634(2) 1.2258(6) 0.2787(3) 0.0714(11) Uiso 1.000000 R
C28 C 0.9350(2) 1.1508(6) 0.1635(3) 0.0535(9) Uani 1.000000 .
H28 H 0.9319(2) 1.2913(6) 0.1229(3) 0.0642(11) Uiso 1.000000 R
C29 C 0.9777(2) 0.9522(7) 0.1458(3) 0.0577(10) Uani 1.000000 .
H29 H 1.0101(2) 0.9289(7) 0.0907(3) 0.0692(12) Uiso 1.000000 R
C30 C 0.9667(2) 0.7922(6) 0.2209(3) 0.0625(10) Uani 1.000000 .
H30 H 0.9903(2) 0.6377(6) 0.2278(3) 0.0750(12) Uiso 1.000000 R
C31 C 0.9174(3) 0.8941(7) 0.2855(3) 0.0606(13) Uani 1.000000 .
H31 H 0.9000(3) 0.8233(7) 0.3453(3) 0.0727(15) Uiso 1.000000 R
N1 N 0.08877(19) 0.4605(5) 0.9752(2) 0.0556(8) Uani 1.000000 .
N2 N 0.2507(2) 1.1846(5) 0.6228(2) 0.0742(10) Uani 1.000000 .
O1 O 0.0215(2) 0.5642(5) 0.9777(2) 0.0837(10) Uani 1.000000 .
O2 O 0.11037(18) 0.2841(5) 1.0209(2) 0.0857(9) Uani 1.000000 .
Fe1 Fe 0.84626(3) 0.89016(6) 0.13214(3) 0.03569(11) Uani 1.000000 .

loop_
_atom_site_aniso_label
_atom_site_aniso_U_11
_atom_site_aniso_U_22
_atom_site_aniso_U_33
_atom_site_aniso_U_12
_atom_site_aniso_U_13
_atom_site_aniso_U_23
C1 0.045(2) 0.047(2) 0.057(2) 0.0113(16) 0.0145(18) 0.0119(15)
C2 0.039(2) 0.054(2) 0.0584(19) 0.0153(16) 0.0200(17) 0.0042(16)
C3 0.0340(18) 0.0519(19) 0.0360(15) -0.0023(14) 0.0122(14) -0.0014(13)
C4 0.048(2) 0.053(2) 0.0449(17) 0.0094(16) 0.0148(16) 0.0117(14)
C5 0.043(2) 0.0519(19) 0.0497(17) 0.0153(16) 0.0207(16) 0.0109(15)
C6 0.0341(18) 0.0414(17) 0.0355(15) 0.0021(13) 0.0069(13) -0.0025(12)
C7 0.038(2) 0.0367(18) 0.0393(17) -0.0035(15) 0.0058(15) 0.0018(13)
C8 0.059(2) 0.050(2) 0.0431(17) -0.0011(17) 0.0206(16) -0.0002(15)
C9 0.040(2) 0.0372(16) 0.0441(16) -0.0024(14) 0.0099(16) 0.0074(11)
C10 0.0266(18) 0.0426(18) 0.0391(17) -0.0051(14) 0.0053(14) 0.0002(13)
C11 0.044(2) 0.0423(18) 0.0528(19) 0.0042(15) 0.0134(16) 0.0158(14)
C12 0.0422(19) 0.0436(18) 0.0483(17) 0.0101(14) 0.0196(16) 0.0098(13)
C13 0.0286(17) 0.0332(16) 0.0344(15) -0.0060(13) 0.0018(13) -0.0000(12)
C14 0.045(2) 0.0403(17) 0.0456(17) 0.0013(15) 0.0172(15) 0.0100(13)
C15 0.044(2) 0.0367(18) 0.0539(19) 0.0011(15) 0.0182(16) 0.0007(14)
C16 0.0284(16) 0.0347(17) 0.0323(14) -0.0021(12) 0.0029(12) 0.0018(12)
C17 0.045(2) 0.0367(17) 0.0490(18) 0.0032(14) 0.0149(16) 0.0143(13)
C18 0.048(2) 0.0362(19) 0.054(2) 0.0077(15) 0.0227(18) 0.0050(14)
C19 0.0287(16) 0.0296(14) 0.0364(15) -0.0040(12) 0.0057(12) -0.0001(11)
C20 0.0436(19) 0.0317(16) 0.0484(17) 0.0008(13) 0.0160(15) 0.0098(12)
C21 0.0468(19) 0.0352(16) 0.0441(16) 0.0102(13) 0.0167(15) 0.0050(12)
C22 0.0313(17) 0.0350(16) 0.0380(15) -0.0045(14) 0.0029(13) 0.0012(13)
C23 0.0358(18) 0.0390(18) 0.0489(17) -0.0019(15) 0.0107(14) -0.0059(14)
C24 0.045(2) 0.067(2) 0.0423(17) -0.0061(17) 0.0126(15) -0.0143(16)
C25 0.048(3) 0.069(3) 0.041(2) -0.0112(18) 0.0097(19) 0.0082(16)
C26 0.0314(19) 0.051(2) 0.0436(18) 0.0008(15) 0.0063(15) 0.0077(15)
C27 0.043(2) 0.068(2) 0.064(2) 0.0031(18) 0.0068(18) -0.0255(19)
C28 0.048(2) 0.044(2) 0.068(2) -0.0161(16) 0.0145(18) -0.0013(16)
C29 0.030(2) 0.078(3) 0.070(3) -0.0107(18) 0.0200(18) -0.020(2)
C30 0.043(2) 0.043(2) 0.085(3) 0.0060(17) -0.018(2) -0.002(2)
C31 0.046(3) 0.095(4) 0.039(2) -0.017(2) 0.005(2) 0.0067(19)
N1 0.047(2) 0.070(2) 0.0543(17) 0.0007(16) 0.0207(15) 0.0020(15)
N2 0.109(3) 0.0493(19) 0.072(2) 0.0177(19) 0.037(2) 0.0149(16)
O1 0.067(2) 0.095(2) 0.107(3) 0.0224(19) 0.057(2) 0.0149(18)
O2 0.078(2) 0.092(2) 0.100(2) 0.0164(17) 0.0453(17) 0.0484(18)
Fe1 0.0296(2) 0.0389(2) 0.03928(19) -0.0031(2) 0.00963(15) 0.0004(2)

loop_
_atom_type_symbol
_atom_type_scat_dispersion_real
_atom_type_scat_dispersion_imag
_atom_type_scat_Cromer_Mann_a1
_atom_type_scat_Cromer_Mann_a2
_atom_type_scat_Cromer_Mann_a3
_atom_type_scat_Cromer_Mann_a4
_atom_type_scat_Cromer_Mann_b1
_atom_type_scat_Cromer_Mann_b2
_atom_type_scat_Cromer_Mann_b3
_atom_type_scat_Cromer_Mann_b4
_atom_type_scat_Cromer_Mann_c
_atom_type_scat_source
_atom_type_scat_dispersion_source
C 0.00313 0.00162 2.31000 1.02000 1.58860 0.86500 20.84390 10.20750 0.56870 51.65120 0.21560 'International Tables Volume C Table 6.1.1.4 (pp. 500-502)' 'Brennan, Cowan, Rev. Sci. Instrum., 1992, 63, 850'
Fe 0.34785 0.84958 11.76950 7.35730 3.52220 2.30450 4.76110 0.30720 15.35350 76.88050 1.03690 'International Tables Volume C Table 6.1.1.4 (pp. 500-502)' 'Brennan, Cowan, Rev. Sci. Instrum., 1992, 63, 850'
H 0.00000 0.00000 0.49300 0.32291 0.14019 0.04081 10.51090 26.12570 3.14236 57.79970 0.00304 'International Tables Volume C Table 6.1.1.4 (pp. 500-502)' 'Brennan, Cowan, Rev. Sci. Instrum., 1992, 63, 850'
N 0.00612 0.00332 12.21260 3.13220 2.01250 1.16630 0.00570 9.89330 28.99750 0.58260 -11.52900 'International Tables Volume C Table 6.1.1.4 (pp. 500-502)' 'Brennan, Cowan, Rev. Sci. Instrum., 1992, 63, 850'
O 0.01085 0.00610 3.04850 2.28680 1.54630 0.86700 13.27710 5.70110 0.32390 32.90890 0.25080 'International Tables Volume C Table 6.1.1.4 (pp. 500-502)' 'Brennan, Cowan, Rev. Sci. Instrum., 1992, 63, 850'

loop_
_geom_angle_atom_site_label_1
_geom_angle_atom_site_label_2
_geom_angle_atom_site_label_3
_geom_angle
_geom_angle_site_symmetry_1
_geom_angle_site_symmetry_3
_geom_angle_publ_flag
C2 C1 H1 119.07(19) . . ?
C6 C1 H1 119.07(17) . . ?
C6 C1 C2 121.9(3) . . ?
H2 C2 C1 120.67(19) . . ?
C3 C2 C1 118.7(3) . . ?
C3 C2 H2 120.67(17) . . ?
C4 C3 C2 121.3(3) . . ?
N1 C3 C2 119.6(3) . . ?
N1 C3 C4 119.1(3) . . ?
H4 C4 C3 120.11(17) . . ?
C5 C4 C3 119.8(3) . . ?
C5 C4 H4 120.11(18) . . ?
H5 C5 C4 119.45(18) . . ?
C6 C5 C4 121.1(3) . . ?
C6 C5 H5 119.45(17) . . ?
C5 C6 C1 117.2(3) . . ?
C7 C6 C1 120.9(3) . . ?
C7 C6 C5 121.9(3) . . ?
C8 C7 C6 114.7(3) . . ?
C9 C7 C6 124.7(3) . . ?
C9 C7 C8 120.5(3) . . ?
N2 C8 C7 178.1(3) . . ?
H9 C9 C7 113.67(16) . . ?
C10 C9 C7 132.7(3) . . ?
C10 C9 H9 113.67(17) . . ?
C11 C10 C9 116.6(3) . . ?
C15 C10 C9 126.7(3) . . ?
C15 C10 C11 116.6(3) . . ?
H11 C11 C10 119.15(16) . . ?
C12 C11 C10 121.7(3) . . ?
C12 C11 H11 119.15(18) . . ?
H12 C12 C11 119.07(17) . . ?
C13 C12 C11 121.9(3) . . ?
C13 C12 H12 119.07(16) . . ?
C14 C13 C12 115.9(2) . . ?
C16 C13 C12 121.2(2) . . ?
C16 C13 C14 122.9(2) . . ?
H14 C14 C13 118.60(15) . . ?
C15 C14 C13 122.8(3) . . ?
C15 C14 H14 118.60(18) . . ?
C14 C15 C10 121.1(3) . . ?
H15 C15 C10 119.45(17) . . ?
H15 C15 C14 119.45(18) . . ?
C17 C16 C13 122.4(2) . . ?
C21 C16 C13 121.9(3) . . ?
C21 C16 C17 115.7(3) . . ?
H17 C17 C16 118.68(16) . . ?
C18 C17 C16 122.6(3) . . ?
C18 C17 H17 118.68(18) . . ?
H18 C18 C17 119.40(18) . . ?
C19 C18 C17 121.2(3) . . ?
C19 C18 H18 119.40(18) . . ?
C20 C19 C18 116.3(3) . . ?
C22 C19 C18 122.0(3) . . ?
C22 C19 C20 121.6(2) . . ?
H20 C20 C19 119.13(15) . . ?
C21 C20 C19 121.7(2) . . ?
C21 C20 H20 119.13(17) . . ?
C20 C21 C16 122.4(3) . . ?
H21 C21 C16 118.82(16) . . ?
H21 C21 C20 118.82(17) . . ?
C23 C22 C19 127.1(3) . . ?
C26 C22 C19 126.5(3) . . ?
C26 C22 C23 106.4(3) . . ?
Fe1 C22 C19 128.6(2) . . ?
Fe1 C22 C23 68.59(16) . . ?
Fe1 C22 C26 69.39(16) . . ?
H23 C23 C22 125.75(16) . . ?
C24 C23 C22 108.5(3) . . ?
C24 C23 H23 125.75(19) . . ?
Fe1 C23 C22 70.39(16) . . ?
Fe1 C23 H23 125.75(9) . . ?
Fe1 C23 C24 69.56(18) . . ?
H24 C24 C23 125.77(19) . . ?
C25 C24 C23 108.5(3) . . ?
C25 C24 H24 125.77(19) . . ?
Fe1 C24 C23 69.91(16) . . ?
Fe1 C24 H24 125.77(10) . . ?
Fe1 C24 C25 70.3(2) . . ?
H25 C25 C24 125.73(19) . . ?
C26 C25 C24 108.5(3) . . ?
C26 C25 H25 125.7(2) . . ?
Fe1 C25 C24 69.6(2) . . ?
Fe1 C25 H25 125.73(10) . . ?
Fe1 C25 C26 70.14(19) . . ?
C25 C26 C22 108.1(3) . . ?
H26 C26 C22 125.95(18) . . ?
H26 C26 C25 126.0(2) . . ?
Fe1 C26 C22 69.95(17) . . ?
Fe1 C26 C25 69.3(2) . . ?
Fe1 C26 H26 125.95(10) . . ?
C28 C27 H27 125.8(2) . . ?
C31 C27 H27 125.8(2) . . ?
C31 C27 C28 108.4(3) . . ?
Fe1 C27 H27 125.79(10) . . ?
Fe1 C27 C28 70.27(18) . . ?
Fe1 C27 C31 70.3(2) . . ?
H28 C28 C27 126.0(2) . . ?
C29 C28 C27 108.1(3) . . ?
C29 C28 H28 126.0(2) . . ?
Fe1 C28 C27 69.81(18) . . ?
Fe1 C28 H28 125.97(10) . . ?
Fe1 C28 C29 69.83(19) . . ?
H29 C29 C28 126.0(2) . . ?
C30 C29 C28 108.1(3) . . ?
C30 C29 H29 126.0(2) . . ?
Fe1 C29 C28 70.18(19) . . ?
Fe1 C29 H29 125.96(10) . . ?
Fe1 C29 C30 69.78(19) . . ?
H30 C30 C29 126.1(2) . . ?
C31 C30 C29 107.8(3) . . ?
C31 C30 H30 126.1(2) . . ?
Fe1 C30 C29 69.93(19) . . ?
Fe1 C30 H30 126.09(10) . . ?
Fe1 C30 C31 70.3(2) . . ?
C30 C31 C27 107.6(3) . . ?
H31 C31 C27 126.2(2) . . ?
H31 C31 C30 126.2(2) . . ?
Fe1 C31 C27 69.6(2) . . ?
Fe1 C31 C30 69.5(2) . . ?
Fe1 C31 H31 126.19(11) . . ?
O1 N1 C3 117.8(3) . . ?
O2 N1 C3 118.1(3) . . ?
O2 N1 O1 124.1(3) . . ?
C23 Fe1 C22 41.02(11) . . ?
C24 Fe1 C22 68.68(12) . . ?
C24 Fe1 C23 40.53(12) . . ?
C25 Fe1 C22 68.44(13) . . ?
C25 Fe1 C23 67.86(13) . . ?
C25 Fe1 C24 40.09(13) . . ?
C26 Fe1 C22 40.65(12) . . ?
C26 Fe1 C23 68.24(13) . . ?
C26 Fe1 C24 68.08(14) . . ?
C26 Fe1 C25 40.61(14) . . ?
C27 Fe1 C22 116.78(13) . . ?
C27 Fe1 C23 147.11(14) . . ?
C27 Fe1 C24 172.31(15) . . ?
C27 Fe1 C25 135.13(15) . . ?
C27 Fe1 C26 112.05(14) . . ?
C28 Fe1 C22 146.29(13) . . ?
C28 Fe1 C23 171.78(13) . . ?
C28 Fe1 C24 132.59(13) . . ?
C28 Fe1 C25 109.52(14) . . ?
C28 Fe1 C26 115.27(15) . . ?
C28 Fe1 C27 39.92(13) . . ?
C29 Fe1 C22 173.54(16) . . ?
C29 Fe1 C23 132.91(14) . . ?
C29 Fe1 C24 107.86(14) . . ?
C29 Fe1 C25 112.74(15) . . ?
C29 Fe1 C26 144.04(14) . . ?
C29 Fe1 C27 67.25(14) . . ?
C29 Fe1 C28 39.98(14) . . ?
C30 Fe1 C22 135.18(13) . . ?
C30 Fe1 C23 109.55(14) . . ?
C30 Fe1 C24 113.02(15) . . ?
C30 Fe1 C25 142.86(16) . . ?
C30 Fe1 C26 175.51(16) . . ?
C30 Fe1 C27 67.49(15) . . ?
C30 Fe1 C28 67.46(15) . . ?
C30 Fe1 C29 40.29(15) . . ?
C31 Fe1 C22 111.96(13) . . ?
C31 Fe1 C23 115.83(14) . . ?
C31 Fe1 C24 144.77(16) . . ?
C31 Fe1 C25 175.14(15) . . ?
C31 Fe1 C26 136.66(15) . . ?
C31 Fe1 C27 40.11(13) . . ?
C31 Fe1 C28 67.28(14) . . ?
C31 Fe1 C29 67.44(15) . . ?
C31 Fe1 C30 40.19(15) . . ?

loop_
_geom_bond_atom_site_label_1
_geom_bond_atom_site_label_2
_geom_bond_distance
_geom_bond_site_symmetry_2
_geom_bond_publ_flag
C1 H1 0.9300 . ?
C1 C2 1.372(4) . ?
C1 C6 1.392(4) . ?
C2 H2 0.9300 . ?
C2 C3 1.374(4) . ?
C3 C4 1.366(4) . ?
C3 N1 1.471(4) . ?
C4 H4 0.9300 . ?
C4 C5 1.365(4) . ?
C5 H5 0.9300 . ?
C5 C6 1.399(4) . ?
C6 C7 1.476(4) . ?
C7 C8 1.456(5) . ?
C7 C9 1.336(4) . ?
C8 N2 1.141(4) . ?
C9 H9 0.9300 . ?
C9 C10 1.467(4) . ?
C10 C11 1.398(4) . ?
C10 C15 1.391(4) . ?
C11 H11 0.9300 . ?
C11 C12 1.377(4) . ?
C12 H12 0.9300 . ?
C12 C13 1.398(4) . ?
C13 C14 1.386(4) . ?
C13 C16 1.483(4) . ?
C14 H14 0.9300 . ?
C14 C15 1.380(4) . ?
C15 H15 0.9300 . ?
C16 C17 1.385(4) . ?
C16 C21 1.391(4) . ?
C17 H17 0.9300 . ?
C17 C18 1.378(4) . ?
C18 H18 0.9300 . ?
C18 C19 1.394(4) . ?
C19 C20 1.393(4) . ?
C19 C22 1.466(4) . ?
C20 H20 0.9300 . ?
C20 C21 1.369(4) . ?
C21 H21 0.9300 . ?
C22 C23 1.437(4) . ?
C22 C26 1.430(4) . ?
C22 Fe1 2.062(3) . ?
C23 H23 0.9800 . ?
C23 C24 1.410(4) . ?
C23 Fe1 2.038(3) . ?
C24 H24 0.9800 . ?
C24 C25 1.397(5) . ?
C24 Fe1 2.034(3) . ?
C25 H25 0.9800 . ?
C25 C26 1.422(5) . ?
C25 Fe1 2.043(4) . ?
C26 H26 0.9800 . ?
C26 Fe1 2.055(3) . ?
C27 H27 0.9800 . ?
C27 C28 1.392(5) . ?
C27 C31 1.399(5) . ?
C27 Fe1 2.035(3) . ?
C28 H28 0.9800 . ?
C28 C29 1.394(5) . ?
C28 Fe1 2.041(3) . ?
C29 H29 0.9800 . ?
C29 C30 1.402(5) . ?
C29 Fe1 2.037(3) . ?
C30 H30 0.9800 . ?
C30 C31 1.402(5) . ?
C30 Fe1 2.035(3) . ?
C31 H31 0.9800 . ?
C31 Fe1 2.045(4) . ?
N1 O1 1.217(4) . ?
N1 O2 1.209(4) . ?

loop_
_geom_torsion_atom_site_label_1
_geom_torsion_atom_site_label_2
_geom_torsion_atom_site_label_3
_geom_torsion_atom_site_label_4
_geom_torsion
_geom_torsion_site_symmetry_1
_geom_torsion_site_symmetry_2
_geom_torsion_site_symmetry_3
_geom_torsion_site_symmetry_4
_geom_torsion_publ_flag
C1 C2 C3 C4 2.5(4) . . . . ?
C1 C2 C3 N1 -177.0(3) . . . . ?
C1 C6 C5 C4 3.4(3) . . . . ?
C1 C6 C7 C8 7.1(3) . . . . ?
C1 C6 C7 C9 -169.6(3) . . . . ?
C2 C3 C4 C5 -1.4(4) . . . . ?
C2 C3 N1 O1 4.7(4) . . . . ?
C2 C3 N1 O2 -177.4(3) . . . . ?
C3 C4 C5 C6 -1.7(4) . . . . ?
C4 C5 C6 C7 -173.8(3) . . . . ?
C5 C6 C7 C8 -175.8(3) . . . . ?
C5 C6 C7 C9 7.5(4) . . . . ?
C6 C7 C9 C10 174.6(3) . . . . ?
C7 C9 C10 C11 -177.1(4) . . . . ?
C7 C9 C10 C15 -0.1(4) . . . . ?
C9 C10 C11 C12 177.7(3) . . . . ?
C9 C10 C15 C14 -176.9(3) . . . . ?
C10 C11 C12 C13 -0.8(4) . . . . ?
C10 C15 C14 C13 -0.1(4) . . . . ?
C11 C12 C13 C14 0.7(4) . . . . ?
C11 C12 C13 C16 179.7(3) . . . . ?
C12 C13 C14 C15 -0.3(3) . . . . ?
C12 C13 C16 C17 -0.0(3) . . . . ?
C12 C13 C16 C21 -178.7(3) . . . . ?
C13 C16 C17 C18 -179.4(3) . . . . ?
C13 C16 C21 C20 179.4(3) . . . . ?
C16 C17 C18 C19 0.3(4) . . . . ?
C16 C21 C20 C19 -0.2(4) . . . . ?
C17 C18 C19 C20 0.1(4) . . . . ?
C17 C18 C19 C22 -177.2(3) . . . . ?
C18 C19 C20 C21 -0.1(3) . . . . ?
C18 C19 C22 C23 5.9(4) . . . . ?
C18 C19 C22 C26 -176.8(3) . . . . ?
C18 C19 C22 Fe1 -85.1(3) . . . . ?
C19 C22 C23 C24 177.8(3) . . . . ?
C19 C22 C23 Fe1 -122.9(3) . . . . ?
C19 C22 C26 C25 -177.7(3) . . . . ?
C19 C22 C26 Fe1 123.4(4) . . . . ?
C22 C23 C24 C25 -0.1(3) . . . . ?
C22 C23 C24 Fe1 59.8(2) . . . . ?
C22 C26 C25 C24 -0.2(3) . . . . ?
C22 C26 C25 Fe1 -59.4(2) . . . . ?
C23 C24 C25 C26 0.2(3) . . . . ?
C23 C24 C25 Fe1 59.7(2) . . . . ?
C24 C25 C26 Fe1 59.2(3) . . . . ?
C27 C28 C29 C30 -0.2(3) . . . . ?
C27 C28 C29 Fe1 59.6(3) . . . . ?
C27 C31 C30 C29 0.8(3) . . . . ?
C27 C31 C30 Fe1 -59.4(3) . . . . ?
C28 C29 C30 C31 -0.4(3) . . . . ?
C28 C29 C30 Fe1 60.0(3) . . . . ?
C29 C30 C31 Fe1 60.1(3) . . . . ?
